data_1515073
loop_
_publ_author_name
'Meng, Wei'
'Zhao, Hai-Tao'
'Nie, Jing'
'Zheng, Yan'
'Fu, Aiping'
'Ma, Jun-An'

_publ_section_title
;
 Allenoate-derived 1,5-, 1,7-, and 1,9-zwitterions as highly versatile
 coupling-partners for phosphine-triggered cycloaddition reactions
;
_journal_issue 10
_journal_name_full 'Chemical Science'
_journal_page_first 3053
_journal_paper_doi 10.1039/c2sc20805a
_journal_volume 3
_journal_year 2012
_chemical_formula_sum 'C22 H25 N3 O7'
_chemical_formula_weight 443.45
_chemical_name_systematic
;
?
;
_space_group_IT_number 9
_symmetry_cell_setting monoclinic
_symmetry_space_group_name_Hall 'C -2yc'
_symmetry_space_group_name_H-M 'C 1 c 1'
_atom_sites_solution_hydrogens geom
_atom_sites_solution_primary direct
_atom_sites_solution_secondary difmap
_audit_creation_method SHELXL-97
_cell_angle_alpha 90.00
_cell_angle_beta 95.55(3)
_cell_angle_gamma 90.00
_cell_formula_units_Z 4
_cell_length_a 15.778(3)
_cell_length_b 16.681(3)
_cell_length_c 8.3240(17)
_cell_measurement_reflns_used 3442
_cell_measurement_temperature 113(2)
_cell_measurement_theta_max 27.065
_cell_measurement_theta_min 1.781
_cell_volume 2180.5(7)
_computing_cell_refinement crystalclear
_computing_data_collection crystalclear
_computing_data_reduction crystalclear
_computing_molecular_graphics 'Bruker SHELXTL'
_computing_publication_material 'Bruker SHELXTL'
_computing_structure_refinement 'SHELXL-97 (Sheldrick, 1997)'
_computing_structure_solution 'SHELXS-97 (Sheldrick, 1990)'
_diffrn_ambient_temperature 113(2)
_diffrn_measured_fraction_theta_full 0.998
_diffrn_measured_fraction_theta_max 0.998
_diffrn_measurement_device_type 'rigaku saturn'
_diffrn_measurement_method '\w scans'
_diffrn_radiation_monochromator confocal
_diffrn_radiation_source 'rotating anode'
_diffrn_radiation_type MoK\a
_diffrn_radiation_wavelength 0.71073
_diffrn_reflns_av_R_equivalents 0.0529
_diffrn_reflns_av_sigmaI/netI 0.1101
_diffrn_reflns_limit_h_max 18
_diffrn_reflns_limit_h_min -18
_diffrn_reflns_limit_k_max 19
_diffrn_reflns_limit_k_min -19
_diffrn_reflns_limit_l_max 9
_diffrn_reflns_limit_l_min -8
_diffrn_reflns_number 7249
_diffrn_reflns_theta_full 25.02
_diffrn_reflns_theta_max 25.02
_diffrn_reflns_theta_min 1.78
_diffrn_standards_decay_% 0
_diffrn_standards_interval_count 0
_diffrn_standards_interval_time 0
_diffrn_standards_number 0
_exptl_absorpt_coefficient_mu 0.102
_exptl_absorpt_correction_T_max 0.9879
_exptl_absorpt_correction_T_min 0.9799
_exptl_absorpt_correction_type multi-scan
_exptl_absorpt_process_details crystalclear
_exptl_crystal_density_diffrn 1.351
_exptl_crystal_density_method 'not measured'
_exptl_crystal_F_000 936
_exptl_crystal_size_max 0.20
_exptl_crystal_size_mid 0.16
_exptl_crystal_size_min 0.12
_refine_diff_density_max 0.234
_refine_diff_density_min -0.270
_refine_diff_density_rms 0.058
_refine_ls_abs_structure_details 'Flack H D (1983), Acta Cryst. A39, 876-881'
_refine_ls_abs_structure_Flack -1.9(14)
_refine_ls_extinction_coef 0.0263(15)
_refine_ls_extinction_expression Fc^*^=kFc[1+0.001xFc^2^\l^3^/sin(2\q)]^-1/4^
_refine_ls_extinction_method SHELXL
_refine_ls_goodness_of_fit_ref 0.849
_refine_ls_hydrogen_treatment constr
_refine_ls_matrix_type full
_refine_ls_number_parameters 293
_refine_ls_number_reflns 3236
_refine_ls_number_restraints 2
_refine_ls_restrained_S_all 0.849
_refine_ls_R_factor_all 0.0638
_refine_ls_R_factor_gt 0.0469
_refine_ls_shift/su_max 0.001
_refine_ls_shift/su_mean 0.000
_refine_ls_structure_factor_coef Fsqd
_refine_ls_weighting_details 'calc w=1/[\s^2^(Fo^2^)+(0.0585P)^2^+0.0000P] where P=(Fo^2^+2Fc^2^)/3'
_refine_ls_weighting_scheme calc
_refine_ls_wR_factor_gt 0.1033
_refine_ls_wR_factor_ref 0.1147
_reflns_number_gt 2049
_reflns_number_total 3236
_reflns_threshold_expression >2sigma(I)
_cod_data_source_file c2sc20805a.txt
_cod_data_source_block r90402a
_cod_depositor_comments
;
The following automatic conversions were performed:

'_symmetry_cell_setting' value 'Monoclinic' changed to 'monoclinic'
according to
/usr/data/users/saulius/automatic-downloads/retrospective/RSC/lib/dictionaries/cif_core.dic
dictionary named 'cif_core.dic' version 2.4.2 from
2011-04-26.

'_exptl_absorpt_correction_type' value 'MULTI-SCAN'
changed to 'multi-scan' according to
/usr/data/users/saulius/automatic-downloads/retrospective/RSC/lib/dictionaries/cif_core.dic
dictionary named 'cif_core.dic' version 2.4.2 from
2011-04-26.

'_refine_ls_hydrogen_treatment' value 'CONSTR' changed
to 'constr' according to
/usr/data/users/saulius/automatic-downloads/retrospective/RSC/lib/dictionaries/cif_core.dic
dictionary named 'cif_core.dic' version 2.4.2 from 2011-04-26.

Automatic conversion script
Id: cif_fix_values 2281 2013-09-26 08:29:07Z andrius 
;
_cod_original_cell_volume 2180.5(8)
_cod_original_sg_symbol_H-M Cc
_cod_database_code 1515073

loop_
_symmetry_equiv_pos_as_xyz
'x, y, z'
'x, -y, z+1/2'
'x+1/2, y+1/2, z'
'x+1/2, -y+1/2, z+1/2'

loop_
_atom_site_label
_atom_site_type_symbol
_atom_site_fract_x
_atom_site_fract_y
_atom_site_fract_z
_atom_site_U_iso_or_equiv
_atom_site_adp_type
_atom_site_occupancy
_atom_site_symmetry_multiplicity
_atom_site_calc_flag
_atom_site_refinement_flags
O1 O 0.47726(17) 0.02043(16) 0.1963(3) 0.0305(7) Uani 1 1 d .
O2 O 0.79718(18) 0.33022(16) 0.4009(3) 0.0359(8) Uani 1 1 d .
O3 O 0.8330(2) 0.25469(19) 0.1956(4) 0.0498(9) Uani 1 1 d .
O4 O 0.80771(16) 0.05393(16) 0.7412(3) 0.0269(7) Uani 1 1 d .
O5 O 0.69216(17) 0.06813(16) 0.8799(3) 0.0282(7) Uani 1 1 d .
O6 O 0.5940(2) 0.48350(19) 0.9963(4) 0.0479(9) Uani 1 1 d .
O7 O 0.5336(2) 0.4080(2) 1.1633(4) 0.0649(11) Uani 1 1 d .
N1 N 0.56557(19) 0.11076(18) 0.3368(3) 0.0201(7) Uani 1 1 d .
N2 N 0.5611(2) 0.17466(18) 0.4537(4) 0.0213(7) Uani 1 1 d .
N3 N 0.5671(2) 0.4185(3) 1.0370(4) 0.0411(10) Uani 1 1 d .
C1 C 0.4887(2) 0.0726(2) 0.2994(4) 0.0232(9) Uani 1 1 d .
C2 C 0.4258(2) 0.1092(2) 0.4019(4) 0.0267(9) Uani 1 1 d .
H2A H 0.4192 0.0769 0.4968 0.032 Uiso 1 1 calc R
H2B H 0.3707 0.1166 0.3414 0.032 Uiso 1 1 calc R
C3 C 0.4683(2) 0.1898(2) 0.4471(4) 0.0231(9) Uani 1 1 d .
H3A H 0.4512 0.2301 0.3666 0.028 Uiso 1 1 calc R
H3B H 0.4529 0.2080 0.5511 0.028 Uiso 1 1 calc R
C4 C 0.5973(2) 0.1476(2) 0.6172(4) 0.0193(8) Uani 1 1 d .
H4 H 0.5631 0.1033 0.6535 0.023 Uiso 1 1 calc R
C5 C 0.6900(2) 0.1184(2) 0.6048(4) 0.0206(8) Uani 1 1 d .
H5 H 0.6866 0.0769 0.5209 0.025 Uiso 1 1 calc R
C6 C 0.7465(2) 0.1841(2) 0.5483(4) 0.0218(9) Uani 1 1 d .
C7 C 0.7474(2) 0.1962(2) 0.3862(4) 0.0230(9) Uani 1 1 d .
C8 C 0.7083(2) 0.1431(2) 0.2592(4) 0.0232(9) Uani 1 1 d .
H8 H 0.7421 0.1340 0.1754 0.028 Uiso 1 1 calc R
C9 C 0.6330(3) 0.1055(2) 0.2414(4) 0.0238(9) Uani 1 1 d .
H9 H 0.6247 0.0711 0.1533 0.029 Uiso 1 1 calc R
C10 C 0.7979(2) 0.2613(2) 0.3179(5) 0.0274(10) Uani 1 1 d .
C11 C 0.8375(3) 0.3994(2) 0.3338(5) 0.0355(11) Uani 1 1 d .
H11A H 0.8846 0.3819 0.2757 0.043 Uiso 1 1 calc R
H11B H 0.8599 0.4347 0.4205 0.043 Uiso 1 1 calc R
C12 C 0.7741(3) 0.4440(3) 0.2217(5) 0.0444(12) Uani 1 1 d .
H12A H 0.7575 0.4113 0.1290 0.067 Uiso 1 1 calc R
H12B H 0.7993 0.4928 0.1878 0.067 Uiso 1 1 calc R
H12C H 0.7249 0.4564 0.2764 0.067 Uiso 1 1 calc R
C13 C 0.7976(3) 0.2323(2) 0.6757(5) 0.0329(11) Uani 1 1 d .
H13A H 0.8570 0.2203 0.6735 0.049 Uiso 1 1 calc R
H13B H 0.7803 0.2191 0.7799 0.049 Uiso 1 1 calc R
H13C H 0.7883 0.2884 0.6552 0.049 Uiso 1 1 calc R
C14 C 0.7276(2) 0.0784(2) 0.7586(4) 0.0215(9) Uani 1 1 d .
C15 C 0.8567(2) 0.0175(2) 0.8816(5) 0.0287(10) Uani 1 1 d .
H15A H 0.8948 -0.0229 0.8455 0.034 Uiso 1 1 calc R
H15B H 0.8182 -0.0085 0.9492 0.034 Uiso 1 1 calc R
C16 C 0.9075(3) 0.0803(3) 0.9775(5) 0.0336(11) Uani 1 1 d .
H16A H 0.9433 0.1079 0.9088 0.050 Uiso 1 1 calc R
H16B H 0.9422 0.0552 1.0645 0.050 Uiso 1 1 calc R
H16C H 0.8695 0.1178 1.0206 0.050 Uiso 1 1 calc R
C17 C 0.5908(2) 0.2198(2) 0.7288(4) 0.0221(9) Uani 1 1 d .
C18 C 0.5673(2) 0.2081(2) 0.8845(4) 0.0268(9) Uani 1 1 d .
H18 H 0.5566 0.1565 0.9198 0.032 Uiso 1 1 calc R
C19 C 0.5596(3) 0.2730(2) 0.9875(5) 0.0319(10) Uani 1 1 d .
H19 H 0.5447 0.2656 1.0919 0.038 Uiso 1 1 calc R
C20 C 0.5747(3) 0.3487(3) 0.9297(5) 0.0295(10) Uani 1 1 d .
C21 C 0.5965(3) 0.3637(3) 0.7757(5) 0.0310(10) Uani 1 1 d .
H21 H 0.6054 0.4156 0.7402 0.037 Uiso 1 1 calc R
C22 C 0.6045(3) 0.2975(2) 0.6756(4) 0.0284(10) Uani 1 1 d .
H22 H 0.6194 0.3054 0.5714 0.034 Uiso 1 1 calc R

loop_
_atom_site_aniso_label
_atom_site_aniso_U_11
_atom_site_aniso_U_22
_atom_site_aniso_U_33
_atom_site_aniso_U_23
_atom_site_aniso_U_13
_atom_site_aniso_U_12
O1 0.0355(16) 0.0260(16) 0.0293(16) -0.0077(12) 0.0002(12) -0.0043(13)
O2 0.058(2) 0.0226(17) 0.0298(17) 0.0011(12) 0.0159(14) -0.0075(14)
O3 0.069(2) 0.041(2) 0.045(2) -0.0109(16) 0.0344(17) -0.0170(18)
O4 0.0262(15) 0.0355(17) 0.0186(14) 0.0032(12) -0.0002(11) 0.0070(13)
O5 0.0391(17) 0.0263(16) 0.0204(15) 0.0000(11) 0.0087(13) 0.0043(13)
O6 0.070(2) 0.030(2) 0.041(2) -0.0115(15) -0.0025(16) 0.0094(18)
O7 0.098(3) 0.061(3) 0.040(2) -0.0203(17) 0.030(2) 0.010(2)
N1 0.0226(17) 0.0218(19) 0.0156(16) -0.0044(13) 0.0000(13) -0.0020(14)
N2 0.0294(17) 0.0200(18) 0.0148(16) -0.0032(12) 0.0032(13) 0.0002(14)
N3 0.046(2) 0.042(3) 0.034(2) -0.0127(18) 0.0004(19) 0.014(2)
C1 0.025(2) 0.024(2) 0.020(2) 0.0040(17) -0.0017(16) -0.0009(19)
C2 0.025(2) 0.031(2) 0.024(2) 0.0026(16) -0.0011(17) -0.0027(18)
C3 0.024(2) 0.027(2) 0.017(2) -0.0036(16) 0.0010(17) 0.0025(17)
C4 0.0240(19) 0.021(2) 0.0131(19) -0.0006(14) 0.0015(15) -0.0034(17)
C5 0.029(2) 0.019(2) 0.0139(19) -0.0007(14) 0.0046(16) 0.0014(17)
C6 0.024(2) 0.022(2) 0.019(2) -0.0021(16) 0.0005(16) -0.0021(17)
C7 0.027(2) 0.021(2) 0.021(2) 0.0012(16) 0.0067(16) -0.0026(18)
C8 0.032(2) 0.024(2) 0.015(2) -0.0007(15) 0.0062(17) 0.0009(18)
C9 0.035(2) 0.021(2) 0.0153(19) -0.0019(16) 0.0047(17) 0.0032(18)
C10 0.034(2) 0.021(2) 0.028(2) -0.0013(17) 0.0053(19) -0.0084(18)
C11 0.048(3) 0.023(3) 0.036(2) 0.0059(19) 0.006(2) -0.013(2)
C12 0.053(3) 0.033(3) 0.047(3) 0.003(2) 0.008(2) -0.004(2)
C13 0.042(3) 0.031(3) 0.025(2) -0.0014(18) 0.0027(19) -0.011(2)
C14 0.026(2) 0.021(2) 0.017(2) 0.0005(15) -0.0033(17) -0.0022(17)
C15 0.026(2) 0.032(3) 0.027(2) 0.0074(18) -0.0040(17) 0.0085(18)
C16 0.030(2) 0.043(3) 0.027(2) 0.0013(18) -0.0031(19) 0.002(2)
C17 0.021(2) 0.026(2) 0.019(2) -0.0007(15) 0.0032(16) -0.0011(17)
C18 0.033(2) 0.028(2) 0.020(2) 0.0053(16) 0.0083(18) 0.0061(19)
C19 0.042(2) 0.034(3) 0.020(2) -0.0023(18) 0.0058(18) 0.008(2)
C20 0.036(2) 0.030(2) 0.023(2) -0.0093(17) 0.0049(18) 0.0059(19)
C21 0.040(2) 0.028(2) 0.025(2) -0.0031(17) 0.0009(19) -0.002(2)
C22 0.042(2) 0.020(2) 0.024(2) -0.0004(16) 0.0086(19) -0.0018(19)

loop_
_atom_type_symbol
_atom_type_description
_atom_type_scat_dispersion_real
_atom_type_scat_dispersion_imag
_atom_type_scat_source
C C 0.0033 0.0016 'International Tables Vol C Tables 4.2.6.8 and 6.1.1.4'
H H 0.0000 0.0000 'International Tables Vol C Tables 4.2.6.8 and 6.1.1.4'
N N 0.0061 0.0033 'International Tables Vol C Tables 4.2.6.8 and 6.1.1.4'
O O 0.0106 0.0060 'International Tables Vol C Tables 4.2.6.8 and 6.1.1.4'

loop_
_geom_angle_atom_site_label_1
_geom_angle_atom_site_label_2
_geom_angle_atom_site_label_3
_geom_angle
C10 O2 C11 117.1(3)
C14 O4 C15 117.8(3)
C1 N1 C9 123.1(3)
C1 N1 N2 113.1(3)
C9 N1 N2 121.3(3)
N1 N2 C3 102.3(2)
N1 N2 C4 110.5(3)
C3 N2 C4 112.0(3)
O6 N3 O7 123.3(4)
O6 N3 C20 118.6(4)
O7 N3 C20 118.0(4)
O1 C1 N1 123.7(4)
O1 C1 C2 128.9(4)
N1 C1 C2 107.4(3)
C1 C2 C3 101.5(3)
C1 C2 H2A 111.5
C3 C2 H2A 111.5
C1 C2 H2B 111.5
C3 C2 H2B 111.5
H2A C2 H2B 109.3
N2 C3 C2 105.5(3)
N2 C3 H3A 110.6
C2 C3 H3A 110.6
N2 C3 H3B 110.6
C2 C3 H3B 110.6
H3A C3 H3B 108.8
N2 C4 C17 105.8(3)
N2 C4 C5 108.3(3)
C17 C4 C5 114.0(3)
N2 C4 H4 109.5
C17 C4 H4 109.5
C5 C4 H4 109.5
C14 C5 C6 112.8(3)
C14 C5 C4 112.1(3)
C6 C5 C4 112.2(3)
C14 C5 H5 106.4
C6 C5 H5 106.4
C4 C5 H5 106.4
C7 C6 C13 124.2(3)
C7 C6 C5 118.4(3)
C13 C6 C5 117.4(3)
C6 C7 C8 125.4(3)
C6 C7 C10 122.7(3)
C8 C7 C10 111.5(3)
C9 C8 C7 132.0(4)
C9 C8 H8 114.0
C7 C8 H8 114.0
C8 C9 N1 128.8(3)
C8 C9 H9 115.6
N1 C9 H9 115.6
O3 C10 O2 122.6(4)
O3 C10 C7 124.0(4)
O2 C10 C7 113.3(4)
O2 C11 C12 110.0(3)
O2 C11 H11A 109.7
C12 C11 H11A 109.7
O2 C11 H11B 109.7
C12 C11 H11B 109.7
H11A C11 H11B 108.2
C11 C12 H12A 109.5
C11 C12 H12B 109.5
H12A C12 H12B 109.5
C11 C12 H12C 109.5
H12A C12 H12C 109.5
H12B C12 H12C 109.5
C6 C13 H13A 109.5
C6 C13 H13B 109.5
H13A C13 H13B 109.5
C6 C13 H13C 109.5
H13A C13 H13C 109.5
H13B C13 H13C 109.5
O5 C14 O4 123.9(3)
O5 C14 C5 126.4(4)
O4 C14 C5 109.7(3)
O4 C15 C16 110.3(3)
O4 C15 H15A 109.6
C16 C15 H15A 109.6
O4 C15 H15B 109.6
C16 C15 H15B 109.6
H15A C15 H15B 108.1
C15 C16 H16A 109.5
C15 C16 H16B 109.5
H16A C16 H16B 109.5
C15 C16 H16C 109.5
H16A C16 H16C 109.5
H16B C16 H16C 109.5
C22 C17 C18 119.3(4)
C22 C17 C4 121.1(3)
C18 C17 C4 119.5(3)
C19 C18 C17 120.6(4)
C19 C18 H18 119.7
C17 C18 H18 119.7
C20 C19 C18 117.9(4)
C20 C19 H19 121.0
C18 C19 H19 121.0
C19 C20 C21 123.8(4)
C19 C20 N3 118.8(4)
C21 C20 N3 117.4(4)
C20 C21 C22 117.1(4)
C20 C21 H21 121.5
C22 C21 H21 121.5
C17 C22 C21 121.4(4)
C17 C22 H22 119.3
C21 C22 H22 119.3

loop_
_geom_bond_atom_site_label_1
_geom_bond_atom_site_label_2
_geom_bond_distance
O1 C1 1.223(4)
O2 C10 1.342(4)
O2 C11 1.456(4)
O3 C10 1.210(4)
O4 C14 1.350(4)
O4 C15 1.469(4)
O5 C14 1.213(4)
O6 N3 1.225(5)
O7 N3 1.234(5)
N1 C1 1.379(5)
N1 C9 1.391(5)
N1 N2 1.450(4)
N2 C3 1.480(5)
N2 C4 1.494(4)
N3 C20 1.478(5)
C1 C2 1.500(5)
C2 C3 1.533(5)
C2 H2A 0.9700
C2 H2B 0.9700
C3 H3A 0.9700
C3 H3B 0.9700
C4 C17 1.531(5)
C4 C5 1.554(5)
C4 H4 0.9800
C5 C14 1.512(5)
C5 C6 1.517(5)
C5 H5 0.9800
C6 C7 1.366(5)
C6 C13 1.503(5)
C7 C8 1.468(5)
C7 C10 1.492(5)
C8 C9 1.339(5)
C8 H8 0.9300
C9 H9 0.9300
C11 C12 1.497(6)
C11 H11A 0.9700
C11 H11B 0.9700
C12 H12A 0.9600
C12 H12B 0.9600
C12 H12C 0.9600
C13 H13A 0.9600
C13 H13B 0.9600
C13 H13C 0.9600
C15 C16 1.501(5)
C15 H15A 0.9700
C15 H15B 0.9700
C16 H16A 0.9600
C16 H16B 0.9600
C16 H16C 0.9600
C17 C22 1.393(5)
C17 C18 1.396(5)
C18 C19 1.394(5)
C18 H18 0.9300
C19 C20 1.380(5)
C19 H19 0.9300
C20 C21 1.382(5)
C21 C22 1.397(5)
C21 H21 0.9300
C22 H22 0.9300

loop_
_geom_torsion_atom_site_label_1
_geom_torsion_atom_site_label_2
_geom_torsion_atom_site_label_3
_geom_torsion_atom_site_label_4
_geom_torsion
C1 N1 N2 C3 -17.4(4)
C9 N1 N2 C3 145.4(3)
C1 N1 N2 C4 102.0(3)
C9 N1 N2 C4 -95.2(4)
C9 N1 C1 O1 12.9(6)
N2 N1 C1 O1 175.3(3)
C9 N1 C1 C2 -165.0(3)
N2 N1 C1 C2 -2.6(4)
O1 C1 C2 C3 -157.1(4)
N1 C1 C2 C3 20.7(4)
N1 N2 C3 C2 29.7(3)
C4 N2 C3 C2 -88.6(3)
C1 C2 C3 N2 -31.2(4)
N1 N2 C4 C17 178.9(3)
C3 N2 C4 C17 -67.7(3)
N1 N2 C4 C5 56.4(4)
C3 N2 C4 C5 169.7(3)
N2 C4 C5 C14 -171.6(3)
C17 C4 C5 C14 70.9(4)
N2 C4 C5 C6 60.3(4)
C17 C4 C5 C6 -57.2(4)
C14 C5 C6 C7 146.5(3)
C4 C5 C6 C7 -85.8(4)
C14 C5 C6 C13 -33.9(5)
C4 C5 C6 C13 93.9(4)
C13 C6 C7 C8 170.6(4)
C5 C6 C7 C8 -9.8(6)
C13 C6 C7 C10 -2.2(6)
C5 C6 C7 C10 177.5(3)
C6 C7 C8 C9 43.2(6)
C10 C7 C8 C9 -143.3(4)
C7 C8 C9 N1 5.2(7)
C1 N1 C9 C8 175.6(4)
N2 N1 C9 C8 14.6(6)
C11 O2 C10 O3 2.8(6)
C11 O2 C10 C7 -173.9(3)
C6 C7 C10 O3 144.1(4)
C8 C7 C10 O3 -29.5(5)
C6 C7 C10 O2 -39.2(5)
C8 C7 C10 O2 147.2(3)
C10 O2 C11 C12 89.1(4)
C15 O4 C14 O5 -4.3(5)
C15 O4 C14 C5 176.7(3)
C6 C5 C14 O5 128.6(4)
C4 C5 C14 O5 0.8(5)
C6 C5 C14 O4 -52.4(4)
C4 C5 C14 O4 179.7(3)
C14 O4 C15 C16 -91.9(4)
N2 C4 C17 C22 -37.4(4)
C5 C4 C17 C22 81.5(4)
N2 C4 C17 C18 139.9(3)
C5 C4 C17 C18 -101.2(4)
C22 C17 C18 C19 -1.6(5)
C4 C17 C18 C19 -179.0(3)
C17 C18 C19 C20 0.9(6)
C18 C19 C20 C21 0.4(6)
C18 C19 C20 N3 -179.9(4)
O6 N3 C20 C19 167.9(4)
O7 N3 C20 C19 -12.1(6)
O6 N3 C20 C21 -12.3(6)
O7 N3 C20 C21 167.6(4)
C19 C20 C21 C22 -1.0(6)
N3 C20 C21 C22 179.3(4)
C18 C17 C22 C21 1.0(6)
C4 C17 C22 C21 178.3(3)
C20 C21 C22 C17 0.3(6)
